data_2002644
loop_
_publ_author_name
'Mueller-Buschbaum, Hk'
'Frenzen, S'

_publ_section_title
;
Zur Kenntnis von Eu Be Gd2 O5 mit einem Beitrag ueber Phasen der
Zusammensetzung M(1-x) M'(x) Be Ln2 O5: Ca0.4 Sr0.6 Be Sm2 O5, Ba0.25
Ca0.75 Be Nd2 O5 und Ba0.36 Sr0.64 Be Nd2 O5
;
_journal_name_full
;
Zeitschrift fuer Naturforschung, Teil B. Anorganische Chemie,
Organische Chemie (42,1987-)
;
_journal_page_first 919
_journal_page_last 922
_journal_volume 49
_journal_year 1994
_chemical_formula_structural 'Eu Be Gd2 O5'
_chemical_formula_sum 'Be Eu Gd2 O5'
_chemical_name_systematic 'Europium(II) beryllium digadolinium oxide'
_space_group_IT_number 14
_symmetry_cell_setting monoclinic
_symmetry_Int_Tables_number 14
_symmetry_space_group_name_Hall '-P 2ybc'
_symmetry_space_group_name_H-M 'P 1 21/c 1'
_cell_angle_alpha 90
_cell_angle_beta 90.40(3)
_cell_angle_gamma 90
_cell_formula_units_Z 4
_cell_length_a 7.126(2)
_cell_length_b 6.457(5)
_cell_length_c 9.394(9)
_cell_volume 432.2
_refine_ls_R_factor_all 0.059
_cod_database_code 2002644

loop_
_symmetry_equiv_pos_as_xyz
x,y,z
-x,1/2+y,1/2-z
-x,-y,-z
x,1/2-y,1/2+z

loop_
_atom_site_label
_atom_site_type_symbol
_atom_site_symmetry_multiplicity
_atom_site_Wyckoff_symbol
_atom_site_fract_x
_atom_site_fract_y
_atom_site_fract_z
_atom_site_occupancy
_atom_site_attached_hydrogens
_atom_site_calc_flag
Eu1 Eu2+ 4 e 0.0205(3) 0.0788(4) 0.8273(2) 1. 0 d
Gd1 Gd3+ 4 e 0.5231(3) 0.9194(4) 0.1749(2) 1. 0 d
Gd2 Gd3+ 4 e 0.2500(2) 0.5969(3) 0.9768(2) 1. 0 d
Be1 Be2+ 4 e 0.2507(13) 0.1881(13) 0.0954(13) 1. 0 d
O1 O2- 4 e 0.940(1) 0.809(1) 0.436(1) 1. 0 d
O2 O2- 4 e 0.442(1) 0.177(1) 0.569(1) 1. 0 d
O3 O2- 4 e 0.265(1) 0.663(1) 0.220(1) 1. 0 d
O4 O2- 4 e 0.261(1) 0.128(1) 0.279(1) 1. 0 d
O5 O2- 4 e 0.270(1) 0.524(1) 0.504(1) 1. 0 d

loop_
_atom_type_symbol
_atom_type_oxidation_number
Eu2+ 2.000
Gd3+ 3.000
Be2+ 2.000
O2- -2.000
